data_4325114
loop_
_publ_author_name
'Vinay N. Setty'
'Wen Zhou'
'Bruce M. Foxman'
'Christine M. Thomas'

_publ_section_title
;
 Subtle Differences Between Zr and Hf in Early/Late Heterobimetallic
 Complexes with Cobalt
;
_journal_name_full 'Inorganic Chemistry'
_journal_page_first 4647
_journal_page_last 4655
_journal_paper_doi 10.1021/ic200445x
_journal_volume 50
_journal_year 2011
_chemical_formula_moiety 'C27 H63 Cl1 Co1 Hf1 I1 N3 P3'
_chemical_formula_sum 'C27 H63 Cl Co Hf I N3 P3'
_chemical_formula_weight 922.52
_space_group_IT_number 62
_symmetry_cell_setting orthorhombic
_symmetry_space_group_name_Hall '-P 2ac 2n'
_symmetry_space_group_name_H-M 'P n m a'
_atom_sites_solution_hydrogens geom
_atom_sites_solution_primary direct
_audit_creation_date 10-01-17
_audit_creation_method CRYSTALS_ver_14.01
_cell_angle_alpha 90
_cell_angle_beta 90
_cell_angle_gamma 90
_cell_formula_units_Z 4
_cell_length_a 15.1818(4)
_cell_length_b 18.1649(5)
_cell_length_c 13.5297(4)
_cell_measurement_reflns_used 9955
_cell_measurement_temperature 120
_cell_measurement_theta_max 29
_cell_measurement_theta_min 2
_cell_volume 3731.16(18)
_computing_cell_refinement 'Apex2 (Bruker AXS, 2006)'
_computing_data_collection 'Apex2 (Bruker AXS, 2006)'
_computing_data_reduction 'Apex2 (Bruker AXS, 2006)'
_computing_molecular_graphics 'CAMERON (Watkin et al., 1996)'
_computing_publication_material 'CRYSTALS (Betteridge et al., 2003)'
_computing_structure_refinement 'CRYSTALS (Betteridge et al., 2003)'
_computing_structure_solution 'SIR92 (Altomare et al., 1994)'
_diffrn_ambient_temperature 120
_diffrn_measured_fraction_theta_full 0.998
_diffrn_measured_fraction_theta_max 0.998
_diffrn_measurement_device Area
_diffrn_measurement_device_type 'Bruker Kappa Apex2'
_diffrn_measurement_method '\f & \w scans'
_diffrn_radiation_monochromator graphite
_diffrn_radiation_type 'Mo K\a'
_diffrn_radiation_wavelength 0.71073
_diffrn_reflns_av_R_equivalents 0.062
_diffrn_reflns_limit_h_max 20
_diffrn_reflns_limit_h_min -21
_diffrn_reflns_limit_k_max 25
_diffrn_reflns_limit_k_min -25
_diffrn_reflns_limit_l_max 19
_diffrn_reflns_limit_l_min -17
_diffrn_reflns_number 49011
_diffrn_reflns_theta_full 30.052
_diffrn_reflns_theta_max 30.052
_diffrn_reflns_theta_min 1.877
_diffrn_standards_number 0
_exptl_absorpt_coefficient_mu 4.273
_exptl_absorpt_correction_T_max 0.64
_exptl_absorpt_correction_T_min 0.49
_exptl_absorpt_correction_type multi-scan
_exptl_absorpt_process_details 'Apex2 (Bruker AXS, 2006)'
_exptl_crystal_colour green
_exptl_crystal_density_diffrn 1.642
_exptl_crystal_description prism
_exptl_crystal_F_000 1840
_exptl_crystal_size_max 0.296
_exptl_crystal_size_mid 0.166
_exptl_crystal_size_min 0.103
_refine_diff_density_max 4.16
_refine_diff_density_min -2.77
_refine_ls_extinction_method none
_refine_ls_goodness_of_fit_ref 1.0000
_refine_ls_hydrogen_treatment none
_refine_ls_matrix_type full
_refine_ls_number_parameters 221
_refine_ls_number_reflns 5615
_refine_ls_number_restraints 2
_refine_ls_R_factor_all 0.0550
_refine_ls_R_factor_gt 0.0321
_refine_ls_shift/su_max 0.0023138
_refine_ls_shift/su_mean 0.4210044
_refine_ls_structure_factor_coef Fsqd
_refine_ls_weighting_details
;
 Method= Modified Sheldrick 
 w=1/[\s^2^(F^2^) + ( 0.01P)^2^ +16.75P] 
 ,where P=(max(Fo^2^,0) + 2Fc^2^)/3 
;
_refine_ls_weighting_scheme calc
_refine_ls_wR_factor_all 0.0691
_refine_ls_wR_factor_gt 0.0624
_refine_ls_wR_factor_ref 0.0691
_reflns_limit_h_max 21
_reflns_limit_h_min 0
_reflns_limit_k_max 25
_reflns_limit_k_min 0
_reflns_limit_l_max 19
_reflns_limit_l_min 0
_reflns_number_gt 3963
_reflns_number_total 5615
_reflns_threshold_expression I>2.0\s(I)
_oxford_diffrn_Wilson_B_factor 2.19
_oxford_diffrn_Wilson_scale 478.80
_oxford_refine_ls_r_factor_ref 0.0550
_oxford_refine_ls_scale 0.048365(4)
_oxford_reflns_number_all 5615
_oxford_reflns_threshold_expression_ref I>-10.0\s(I)
_oxford_structure_analysis_title 'CMT27_0ma in Pnma'
_cod_data_source_file ic200445x_si_002_3.cif
_cod_data_source_block 6
_cod_original_cell_volume 3731.17(18)
_cod_original_sg_symbol_H-M 'P n m a '
_cod_original_formula_sum 'C27 H63 Cl1 Co1 Hf1 I1 N3 P3'
_cod_database_code 4325114

loop_
_symmetry_equiv_pos_as_xyz
x,y,z
-x,-y,-z
-x+1/2,y+1/2,z+1/2
x+1/2,-y+1/2,-z+1/2
x,-y+1/2,z
-x,y+1/2,-z
-x+1/2,-y,z+1/2
x+1/2,y,-z+1/2

loop_
_atom_site_label
_atom_site_type_symbol
_atom_site_fract_x
_atom_site_fract_y
_atom_site_fract_z
_atom_site_U_iso_or_equiv
_atom_site_occupancy
_atom_site_adp_type
_atom_site_refinement_flags_posn
_atom_site_refinement_flags_adp
_atom_site_disorder_assembly
_atom_site_disorder_group
Hf1 Hf 0.299889(13) 0.7500 0.552569(17) 0.0266 1.0000 Uani S T . .
I1 I 0.05835(3) 0.76080(9) 0.28156(4) 0.0343 0.5000 Uani . . . .
Co1 Co 0.17929(4) 0.7500 0.41230(5) 0.0231 1.0000 Uani S T . .
Cl1 Cl 0.40735(13) 0.7359(3) 0.68404(16) 0.0533 0.5000 Uani . . . .
P1 P 0.27108(6) 0.85297(5) 0.39784(8) 0.0274 1.0000 Uani . . . .
P2 P 0.11350(8) 0.7500 0.56852(11) 0.0354 1.0000 Uani S T . .
N1 N 0.34382(19) 0.84868(16) 0.4903(3) 0.0316 1.0000 Uani . . . .
N2 N 0.1947(3) 0.7500 0.6512(3) 0.0343 1.0000 Uani S T . .
C6 C 0.5053(3) 0.8667(3) 0.4981(4) 0.0531 1.0000 Uani . . . .
C100 C 0.3311(3) 0.8543(2) 0.2781(3) 0.0439 1.0000 Uani . . . .
C101 C 0.2732(5) 0.8506(5) 0.1876(4) 0.1148 1.0000 Uani . . . .
C102 C 0.3979(3) 0.9158(3) 0.2609(4) 0.0618 1.0000 Uani . . . .
C200 C 0.2074(3) 0.9400(2) 0.4087(4) 0.0406 1.0000 Uani . . . .
C201 C 0.1632(7) 0.9594(5) 0.3138(8) 0.0484 0.5000 Uani . . 1 1
C202 C 0.2545(8) 1.0054(6) 0.4564(10) 0.0643 0.5000 Uani . . 1 1
C203 C 0.1143(5) 0.9394(5) 0.3562(8) 0.0492 0.5000 Uani . . 1 2
C204 C 0.2512(7) 1.0127(5) 0.3781(12) 0.0652 0.5000 Uani . . 1 2
C300 C 0.4156(3) 0.9030(2) 0.5090(4) 0.0476 1.0000 Uani . . . .
C301 C 0.4046(5) 0.9374(4) 0.6109(6) 0.1116 1.0000 Uani . . . .
C400 C 0.0372(4) 0.6729(5) 0.6029(5) 0.0764 1.0000 Uani . . . .
C401 C -0.0531(6) 0.6865(8) 0.5452(10) 0.0890 0.5000 Uani . . 1 3
C402 C 0.0718(11) 0.6098(13) 0.5966(14) 0.1074 0.5000 Uani . . 1 3
C403 C -0.0081(8) 0.6330(8) 0.5074(9) 0.0781 0.5000 Uani . . 1 4
C404 C 0.0865(11) 0.6047(7) 0.6440(11) 0.0599 0.5000 Uani . . 1 4
C500 C 0.1762(4) 0.750000(7) 0.7601(4) 0.0503 1.0000 Uani S T . .
C501 C 0.2154(6) 0.8166(5) 0.8086(5) 0.1079 1.0000 Uani . . . .
H61 H 0.5096 0.8281 0.5452 0.0648 1.0000 Uiso R . . .
H62 H 0.5113 0.8469 0.4334 0.0648 1.0000 Uiso R . . .
H63 H 0.5507 0.9017 0.5095 0.0648 1.0000 Uiso R . . .
H1001 H 0.3641 0.8099 0.2758 0.0530 1.0000 Uiso R . . .
H1011 H 0.2360 0.8926 0.1889 0.1433 1.0000 Uiso R . . .
H1012 H 0.3076 0.8512 0.1290 0.1433 1.0000 Uiso R . . .
H1013 H 0.2382 0.8072 0.1890 0.1433 1.0000 Uiso R . . .
H1021 H 0.3681 0.9617 0.2641 0.0771 1.0000 Uiso R . . .
H1022 H 0.4243 0.9104 0.1977 0.0771 1.0000 Uiso R . . .
H1023 H 0.4421 0.9140 0.3105 0.0771 1.0000 Uiso R . . .
H2001 H 0.1950 0.9450 0.4772 0.0496 0.5000 Uiso R . . .
H2002 H 0.1605 0.9286 0.4526 0.0496 0.5000 Uiso R . . .
H2011 H 0.2055 0.9760 0.2671 0.0591 0.5000 Uiso R . 1 1
H2012 H 0.1209 0.9971 0.3247 0.0591 0.5000 Uiso R . 1 1
H2013 H 0.1346 0.9167 0.2890 0.0591 0.5000 Uiso R . 1 1
H2021 H 0.2983 1.0227 0.4119 0.0796 0.5000 Uiso R . 1 1
H2022 H 0.2136 1.0438 0.4696 0.0796 0.5000 Uiso R . 1 1
H2023 H 0.2815 0.9904 0.5164 0.0796 0.5000 Uiso R . 1 1
H2031 H 0.1226 0.9417 0.2867 0.0601 0.5000 Uiso R . 1 2
H2032 H 0.0804 0.9805 0.3772 0.0601 0.5000 Uiso R . 1 2
H2033 H 0.0841 0.8952 0.3726 0.0601 0.5000 Uiso R . 1 2
H2041 H 0.2579 1.0141 0.3083 0.0793 0.5000 Uiso R . 1 2
H2042 H 0.2156 1.0528 0.3988 0.0793 0.5000 Uiso R . 1 2
H2043 H 0.3074 1.0160 0.4086 0.0793 0.5000 Uiso R . 1 2
H3001 H 0.4113 0.9409 0.4609 0.0613 1.0000 Uiso R . . .
H3011 H 0.4081 0.8997 0.6593 0.1360 1.0000 Uiso R . . .
H3012 H 0.4501 0.9723 0.6218 0.1360 1.0000 Uiso R . . .
H3013 H 0.3490 0.9611 0.6152 0.1360 1.0000 Uiso R . . .
H4001 H 0.0240 0.6799 0.6709 0.0916 0.5000 Uiso R . . .
H4002 H -0.0064 0.6894 0.6481 0.0916 0.5000 Uiso R . . .
H4011 H -0.0981 0.6553 0.5704 0.1023 0.5000 Uiso R . 1 3
H4012 H -0.0697 0.7365 0.5542 0.1023 0.5000 Uiso R . 1 3
H4013 H -0.0451 0.6770 0.4768 0.1023 0.5000 Uiso R . 1 3
H4021 H 0.1247 0.6093 0.6341 0.1167 0.5000 Uiso R . 1 3
H4022 H 0.0314 0.5754 0.6237 0.1167 0.5000 Uiso R . 1 3
H4023 H 0.0844 0.5970 0.5300 0.1167 0.5000 Uiso R . 1 3
H4031 H -0.0430 0.6686 0.4740 0.0941 0.5000 Uiso R . 1 4
H4032 H -0.0445 0.5935 0.5284 0.0941 0.5000 Uiso R . 1 4
H4033 H 0.0360 0.6150 0.4639 0.0941 0.5000 Uiso R . 1 4
H4041 H 0.1178 0.6189 0.7017 0.0700 0.5000 Uiso R . 1 4
H4042 H 0.0464 0.5663 0.6599 0.0700 0.5000 Uiso R . 1 4
H4043 H 0.1268 0.5878 0.5954 0.0700 0.5000 Uiso R . 1 4
H5001 H 0.1144 0.7500 0.7706 0.0586 1.0000 Uiso RS . . .
H5011 H 0.2774 0.8155 0.7992 0.1362 1.0000 Uiso R . . .
H5012 H 0.1919 0.8600 0.7797 0.1362 1.0000 Uiso R . . .
H5013 H 0.2026 0.8162 0.8774 0.1362 1.0000 Uiso R . . .

loop_
_atom_site_aniso_label
_atom_site_aniso_U_11
_atom_site_aniso_U_22
_atom_site_aniso_U_33
_atom_site_aniso_U_23
_atom_site_aniso_U_13
_atom_site_aniso_U_12
Hf1 0.01872(9) 0.03382(11) 0.02736(11) 0.0000 -0.00462(9) 0.0000
I1 0.02314(17) 0.0410(10) 0.0387(2) -0.0084(3) -0.01207(16) 0.0034(2)
Co1 0.0146(3) 0.0282(3) 0.0267(4) 0.0000 -0.0022(2) 0.0000
Cl1 0.0359(8) 0.083(5) 0.0412(10) -0.0025(13) -0.0185(8) 0.0115(13)
P1 0.0224(4) 0.0215(4) 0.0382(6) 0.0002(4) 0.0032(4) 0.0023(3)
P2 0.0173(6) 0.0595(10) 0.0294(8) 0.0000 0.0018(5) 0.0000
N1 0.0211(13) 0.0223(14) 0.052(2) -0.0073(14) -0.0017(14) -0.0035(11)
N2 0.026(2) 0.050(3) 0.027(2) 0.0000 0.0003(19) 0.0000
C6 0.0233(19) 0.064(3) 0.072(3) -0.003(3) -0.006(2) -0.0106(19)
C100 0.052(2) 0.0234(18) 0.056(3) 0.0093(18) 0.028(2) 0.0057(17)
C101 0.136(6) 0.168(8) 0.041(3) -0.018(4) 0.029(4) -0.111(6)
C102 0.039(2) 0.082(4) 0.065(4) 0.025(3) 0.007(2) -0.015(3)
C200 0.0336(19) 0.0316(19) 0.057(3) 0.0001(18) 0.002(2) 0.0109(16)
C201 0.046(5) 0.037(5) 0.062(7) 0.004(4) -0.006(5) 0.019(4)
C202 0.079(8) 0.029(5) 0.085(9) -0.027(6) -0.027(7) 0.022(5)
C203 0.028(4) 0.044(5) 0.076(7) 0.006(5) 0.007(4) 0.012(4)
C204 0.034(5) 0.028(5) 0.133(12) -0.004(7) 0.008(7) 0.007(4)
C300 0.033(2) 0.037(2) 0.073(3) -0.020(2) 0.004(2) -0.0138(18)
C301 0.096(5) 0.106(5) 0.133(7) -0.089(5) 0.044(5) -0.060(4)
C400 0.037(3) 0.141(6) 0.051(4) 0.011(4) 0.007(2) -0.025(3)
C401 0.023(4) 0.136(12) 0.108(11) -0.067(10) 0.021(6) -0.020(6)
C402 0.048(9) 0.18(2) 0.099(16) -0.054(15) 0.040(10) -0.005(10)
C403 0.070(7) 0.106(10) 0.058(7) 0.038(7) -0.022(6) -0.068(7)
C404 0.083(9) 0.033(5) 0.064(10) 0.007(6) 0.003(8) -0.018(5)
C500 0.040(3) 0.089(5) 0.022(3) 0.0000 0.000(3) 0.0000
C501 0.143(7) 0.140(7) 0.041(4) -0.037(4) -0.003(4) -0.004(6)

loop_
_atom_type_symbol
_atom_type_scat_dispersion_real
_atom_type_scat_dispersion_imag
_atom_type_scat_Cromer_Mann_a1
_atom_type_scat_Cromer_Mann_b1
_atom_type_scat_Cromer_Mann_a2
_atom_type_scat_Cromer_Mann_b2
_atom_type_scat_Cromer_Mann_a3
_atom_type_scat_Cromer_Mann_b3
_atom_type_scat_Cromer_Mann_a4
_atom_type_scat_Cromer_Mann_b4
_atom_type_scat_Cromer_Mann_c
_atom_type_scat_source
C 0.0033 0.0016 2.3100 20.8439 1.0200 10.2075 1.5886 0.5687 0.8650 51.6512 0.2156 'International Tables Vol C 4.2.6.8 and 6.1.1.4'
H 0.0000 0.0000 0.4930 10.5109 0.3229 26.1257 0.1402 3.1424 0.0408 57.7998 0.0030 'International Tables Vol C 4.2.6.8 and 6.1.1.4'
N 0.0061 0.0033 12.2126 0.0057 3.1322 9.8933 2.0125 28.9975 1.1663 0.5826 -11.5290 'International Tables Vol C 4.2.6.8 and 6.1.1.4'
P 0.1023 0.0942 6.4345 1.9067 4.1791 27.1570 1.7800 0.5260 1.4908 68.1645 1.1149 'International Tables Vol C 4.2.6.8 and 6.1.1.4'
Cl 0.1484 0.1585 11.4604 0.0104 7.1964 1.1662 6.2556 18.5194 1.6455 47.7784 -9.5574 'International Tables Vol C 4.2.6.8 and 6.1.1.4'
Co 0.3494 0.9721 12.2841 4.2791 7.3409 0.2784 4.0034 13.5359 2.3488 71.1692 1.0118 'International Tables Vol C 4.2.6.8 and 6.1.1.4'
I -0.4742 1.8119 20.1472 4.3470 18.9949 0.3814 7.5138 27.7660 2.2735 66.8776 4.0712 'International Tables Vol C 4.2.6.8 and 6.1.1.4'
Hf -0.5830 6.1852 29.1440 1.8326 15.1726 9.5999 14.7586 0.2751 4.3001 72.0290 8.5815 'International Tables Vol C 4.2.6.8 and 6.1.1.4'

loop_
_geom_angle_atom_site_label_1
_geom_angle_site_symmetry_1
_geom_angle_atom_site_label_2
_geom_angle_atom_site_label_3
_geom_angle_site_symmetry_3
_geom_angle
_geom_angle_publ_flag
P1 5_565 Hf1 Cl1 5_565 135.46(12) yes
Cl1 5_565 Hf1 N1 5_565 99.87(15) yes
P1 5_565 Hf1 Co1 . 50.42(2) yes
Cl1 5_565 Hf1 Co1 . 173.79(14) yes
N1 5_565 Hf1 Co1 . 86.06(9) yes
P1 5_565 Hf1 Cl1 . 125.05(13) yes
N1 5_565 Hf1 Cl1 . 89.48(15) yes
Co1 . Hf1 Cl1 . 173.79(14) yes
P1 5_565 Hf1 P1 . 82.35(4) yes
Cl1 5_565 Hf1 P1 . 125.05(13) yes
N1 5_565 Hf1 P1 . 108.45(9) yes
Co1 . Hf1 P1 . 50.42(2) yes
Cl1 . Hf1 P1 . 135.46(12) yes
P1 5_565 Hf1 P2 . 84.41(3) yes
Cl1 5_565 Hf1 P2 . 127.92(6) yes
N1 5_565 Hf1 P2 . 110.42(8) yes
Co1 . Hf1 P2 . 50.39(3) yes
Cl1 . Hf1 P2 . 127.92(6) yes
P1 5_565 Hf1 N1 . 108.45(9) yes
Cl1 5_565 Hf1 N1 . 89.48(15) yes
N1 5_565 Hf1 N1 . 118.10(17) yes
Co1 . Hf1 N1 . 86.06(9) yes
Cl1 . Hf1 N1 . 99.87(15) yes
P1 5_565 Hf1 N2 . 110.74(9) yes
Cl1 5_565 Hf1 N2 . 92.64(14) yes
N1 5_565 Hf1 N2 . 120.23(9) yes
Co1 . Hf1 N2 . 85.90(12) yes
Cl1 . Hf1 N2 . 92.64(14) yes
P1 . Hf1 P2 . 84.41(3) yes
P2 . Hf1 N1 . 110.42(8) yes
P1 . Hf1 N2 . 110.74(9) yes
P2 . Hf1 N2 . 35.51(13) yes
N1 . Hf1 N2 . 120.23(9) yes
P1 5_565 Co1 I1 . 115.53(5) yes
P1 5_565 Co1 I1 5_565 107.96(5) yes
I1 . Co1 I1 5_565 8.80(8) yes
P1 5_565 Co1 Hf1 . 69.32(3) yes
I1 . Co1 Hf1 . 175.13(4) yes
I1 5_565 Co1 Hf1 . 175.13(4) yes
P1 5_565 Co1 P1 . 106.10(5) yes
I1 . Co1 P1 . 107.96(5) yes
I1 5_565 Co1 P1 . 115.53(5) yes
Hf1 . Co1 P1 . 69.32(3) yes
P1 5_565 Co1 P2 . 109.26(4) yes
I1 . Co1 P2 . 108.58(4) yes
I1 5_565 Co1 P2 . 108.58(4) yes
Hf1 . Co1 P2 . 69.26(4) yes
P1 . Co1 P2 . 109.26(4) yes
Hf1 . P1 Co1 . 60.26(3) yes
Hf1 . P1 N1 . 46.83(11) yes
Co1 . P1 N1 . 107.09(11) yes
Hf1 . P1 C100 . 125.09(14) yes
Co1 . P1 C100 . 112.01(15) yes
N1 . P1 C100 . 109.20(19) yes
Hf1 . P1 C200 . 125.56(16) yes
Co1 . P1 C200 . 111.29(14) yes
N1 . P1 C200 . 108.94(18) yes
C100 . P1 C200 . 108.3(2) yes
C400 5_565 P2 Hf1 . 129.4(2) yes
C400 5_565 P2 Co1 . 119.2(2) yes
Hf1 . P2 Co1 . 60.35(3) yes
C400 5_565 P2 N2 . 106.9(2) yes
Hf1 . P2 N2 . 46.59(16) yes
Co1 . P2 N2 . 106.94(17) yes
C400 5_565 P2 C400 . 96.6(5) yes
Hf1 . P2 C400 . 129.4(2) yes
Co1 . P2 C400 . 119.2(2) yes
N2 . P2 C400 . 106.9(2) yes
P1 . N1 Hf1 . 97.53(14) yes
P1 . N1 C300 . 125.4(3) yes
Hf1 . N1 C300 . 137.0(3) yes
P2 . N2 Hf1 . 97.9(2) yes
P2 . N2 C500 . 121.5(4) yes
Hf1 . N2 C500 . 140.6(4) yes
C300 . C6 H61 . 108.5 no
C300 . C6 H62 . 109.8 no
H61 . C6 H62 . 109.5 no
C300 . C6 H63 . 110.1 no
H61 . C6 H63 . 109.5 no
H62 . C6 H63 . 109.5 no
P1 . C100 C101 . 114.9(4) yes
P1 . C100 C102 . 117.9(4) yes
C101 . C100 C102 . 107.2(4) yes
P1 . C100 H1001 . 106.1 no
C101 . C100 H1001 . 104.0 no
C102 . C100 H1001 . 105.4 no
C100 . C101 H1011 . 107.2 no
C100 . C101 H1012 . 110.9 no
H1011 . C101 H1012 . 109.5 no
C100 . C101 H1013 . 110.2 no
H1011 . C101 H1013 . 109.5 no
H1012 . C101 H1013 . 109.5 no
C100 . C102 H1021 . 108.6 no
C100 . C102 H1022 . 110.0 no
H1021 . C102 H1022 . 109.5 no
C100 . C102 H1023 . 109.7 no
H1021 . C102 H1023 . 109.5 no
H1022 . C102 H1023 . 109.5 no
P1 . C200 C201 . 111.5(4) yes
P1 . C200 C202 . 116.8(5) yes
C201 . C200 C202 . 112.9(7) yes
P1 . C200 H2001 . 105.2 no
C201 . C200 H2001 . 136.8 no
C202 . C200 H2001 . 66.9 no
P1 . C200 H2002 . 104.7 no
C201 . C200 H2002 . 104.6 no
C202 . C200 H2002 . 104.9 no
P1 . C200 C203 . 115.1(4) yes
P1 . C200 C204 . 119.0(4) yes
C203 . C200 C204 . 105.8(6) yes
P1 . C200 H2001 . 105.2 no
C203 . C200 H2001 . 105.2 no
C204 . C200 H2001 . 105.5 no
P1 . C200 H2002 . 104.7 no
C203 . C200 H2002 . 67.0 no
C204 . C200 H2002 . 132.9 no
C200 . C201 H2011 . 110.1 no
C200 . C201 H2012 . 109.9 no
H2011 . C201 H2012 . 109.5 no
C200 . C201 H2013 . 108.4 no
H2011 . C201 H2013 . 109.5 no
H2012 . C201 H2013 . 109.5 no
C200 . C202 H2021 . 108.5 no
C200 . C202 H2022 . 110.2 no
H2021 . C202 H2022 . 109.5 no
C200 . C202 H2023 . 109.8 no
H2021 . C202 H2023 . 109.5 no
H2022 . C202 H2023 . 109.5 no
C200 . C203 H2031 . 108.9 no
C200 . C203 H2032 . 110.1 no
H2031 . C203 H2032 . 109.5 no
C200 . C203 H2033 . 109.4 no
H2031 . C203 H2033 . 109.5 no
H2032 . C203 H2033 . 109.5 no
C200 . C204 H2041 . 109.7 no
C200 . C204 H2042 . 109.6 no
H2041 . C204 H2042 . 109.5 no
C200 . C204 H2043 . 109.1 no
H2041 . C204 H2043 . 109.5 no
H2042 . C204 H2043 . 109.5 no
C6 . C300 N1 . 110.5(3) yes
C6 . C300 C301 . 111.3(5) yes
N1 . C300 C301 . 110.3(4) yes
C6 . C300 H3001 . 108.0 no
N1 . C300 H3001 . 108.3 no
C301 . C300 H3001 . 108.4 no
C300 . C301 H3011 . 108.9 no
C300 . C301 H3012 . 109.7 no
H3011 . C301 H3012 . 109.5 no
C300 . C301 H3013 . 109.9 no
H3011 . C301 H3013 . 109.5 no
H3012 . C301 H3013 . 109.5 no
P2 . C400 C401 . 107.1(6) yes
P2 . C400 C402 . 113.8(9) yes
C401 . C400 C402 . 117.7(11) yes
P2 . C400 H4001 . 105.7 no
C401 . C400 H4001 . 105.8 no
C402 . C400 H4001 . 105.8 no
P2 . C400 H4002 . 110.8 no
C401 . C400 H4002 . 70.6 no
C402 . C400 H4002 . 128.2 no
P2 . C400 C403 . 113.3(5) yes
P2 . C400 C404 . 112.8(6) yes
C403 . C400 C404 . 97.6(9) yes
P2 . C400 H4001 . 105.7 no
C403 . C400 H4001 . 137.4 no
C404 . C400 H4001 . 82.0 no
P2 . C400 H4002 . 110.8 no
C403 . C400 H4002 . 110.8 no
C404 . C400 H4002 . 110.9 no
C400 . C401 H4011 . 110.4 no
C400 . C401 H4012 . 108.2 no
H4011 . C401 H4012 . 109.5 no
C400 . C401 H4013 . 109.7 no
H4011 . C401 H4013 . 109.5 no
H4012 . C401 H4013 . 109.5 no
C400 . C402 H4021 . 109.0 no
C400 . C402 H4022 . 107.7 no
H4021 . C402 H4022 . 109.5 no
C400 . C402 H4023 . 111.7 no
H4021 . C402 H4023 . 109.5 no
H4022 . C402 H4023 . 109.5 no
C400 . C403 H4031 . 108.0 no
C400 . C403 H4032 . 110.1 no
H4031 . C403 H4032 . 109.5 no
C400 . C403 H4033 . 110.3 no
H4031 . C403 H4033 . 109.5 no
H4032 . C403 H4033 . 109.5 no
C400 . C404 H4041 . 108.7 no
C400 . C404 H4042 . 111.0 no
H4041 . C404 H4042 . 109.5 no
C400 . C404 H4043 . 108.7 no
H4041 . C404 H4043 . 109.5 no
H4042 . C404 H4043 . 109.5 no
N2 . C500 C501 5_565 110.9(4) yes
N2 . C500 C501 . 110.9(4) yes
C501 5_565 C500 C501 . 107.6(8) yes
N2 . C500 H5001 . 109.3 no
C501 5_565 C500 H5001 . 109.1 no
C501 . C500 H5001 . 109.1 no
C500 . C501 H5011 . 108.5 no
C500 . C501 H5012 . 110.0 no
H5011 . C501 H5012 . 109.5 no
C500 . C501 H5013 . 110.0 no
H5011 . C501 H5013 . 109.5 no
H5012 . C501 H5013 . 109.5 no
C200 . H2001 H2002 . 68.7 no
H2001 . H2002 C200 . 68.7 no
C400 . H4001 H4002 . 72.2 no
H4001 . H4002 C400 . 72.2 no
C401 . H4012 H4012 5_565 162.9 no

loop_
_geom_bond_atom_site_label_1
_geom_bond_atom_site_label_2
_geom_bond_site_symmetry_2
_geom_bond_distance
_geom_bond_publ_flag
Hf1 P1 5_565 2.8412(10) yes
Hf1 Cl1 5_565 2.427(2) yes
Hf1 N1 5_565 2.090(3) yes
Hf1 Co1 . 2.6370(7) yes
Hf1 Cl1 . 2.427(2) yes
Hf1 P1 . 2.8412(10) yes
Hf1 P2 . 2.8379(13) yes
Hf1 N1 . 2.090(3) yes
Hf1 N2 . 2.082(4) yes
I1 Co1 . 2.5570(8) yes
Co1 P1 5_565 2.3407(10) yes
Co1 P1 . 2.3407(10) yes
Co1 P2 . 2.3377(16) yes
P1 N1 . 1.670(3) yes
P1 C100 . 1.858(4) yes
P1 C200 . 1.859(4) yes
P2 C400 5_565 1.876(6) yes
P2 N2 . 1.664(5) yes
P2 C400 . 1.876(6) yes
N1 C300 . 1.491(5) yes
N2 C500 . 1.500(8) yes
C6 C300 . 1.521(6) yes
C6 H61 . 0.950 no
C6 H62 . 0.950 no
C6 H63 . 0.950 no
C100 C101 . 1.509(8) yes
C100 C102 . 1.527(6) yes
C100 H1001 . 0.950 no
C101 H1011 . 0.950 no
C101 H1012 . 0.950 no
C101 H1013 . 0.950 no
C102 H1021 . 0.950 no
C102 H1022 . 0.950 no
C102 H1023 . 0.950 no
C200 C201 . 1.492(10) yes
C200 C202 . 1.530(11) yes
C200 H2001 . 0.950 no
C200 H2002 . 0.950 no
C200 C203 . 1.582(9) yes
C200 C204 . 1.535(11) yes
C200 H2001 . 0.950 no
C200 H2002 . 0.950 no
C201 H2011 . 0.950 no
C201 H2012 . 0.950 no
C201 H2013 . 0.950 no
C202 H2021 . 0.950 no
C202 H2022 . 0.950 no
C202 H2023 . 0.950 no
C203 H2031 . 0.950 no
C203 H2032 . 0.950 no
C203 H2033 . 0.950 no
C204 H2041 . 0.950 no
C204 H2042 . 0.950 no
C204 H2043 . 0.950 no
C300 C301 . 1.522(7) yes
C300 H3001 . 0.950 no
C301 H3011 . 0.950 no
C301 H3012 . 0.950 no
C301 H3013 . 0.950 no
C400 C401 . 1.597(13) yes
C400 C402 . 1.26(2) yes
C400 H4001 . 0.950 no
C400 H4002 . 0.950 no
C400 C403 . 1.633(13) yes
C400 C404 . 1.551(17) yes
C400 H4001 . 0.950 no
C400 H4002 . 0.950 no
C401 H4011 . 0.950 no
C401 H4012 . 0.950 no
C401 H4013 . 0.950 no
C402 H4021 . 0.950 no
C402 H4022 . 0.950 no
C402 H4023 . 0.950 no
C403 H4031 . 0.950 no
C403 H4032 . 0.950 no
C403 H4033 . 0.950 no
C404 H4041 . 0.950 no
C404 H4042 . 0.950 no
C404 H4043 . 0.950 no
C500 C501 5_565 1.499(8) yes
C500 C501 . 1.499(8) yes
C500 H5001 . 0.950 no
C501 H5011 . 0.950 no
C501 H5012 . 0.950 no
C501 H5013 . 0.950 no
H2001 H2002 . 0.689 no
H4001 H4002 . 0.582 no
H4012 H4012 5_565 0.491 no
